data_1571691
loop_
_publ_author_name
'Sui, Xianwei'
'Dang, Hang T.'
'Porey, Arka'
'Trevino, Ramon'
'Das, Arko'
'Fremin, Seth O.'
'Hughes, William B.'
'Thompson, William T.'
'Dhakal, Shree Krishna'
'Arman, Hadi D.'
'Larionov, Oleg V.'

_publ_section_title
;
 Acridine photocatalysis enables tricomponent direct decarboxylative amine
 construction.
;
_journal_issue 25
_journal_name_full 'Chemical science'
_journal_page_first 9582
_journal_page_last 9590
_journal_paper_doi 10.1039/d4sc02356k
_journal_volume 15
_journal_year 2024
_chemical_formula_moiety 'C18 H21 N O'
_chemical_formula_sum 'C18 H21 N O'
_chemical_formula_weight 267.36
_space_group_crystal_system orthorhombic
_space_group_IT_number 61
_space_group_name_Hall '-P 2ac 2ab'
_space_group_name_H-M_alt 'P b c a'
_atom_sites_solution_hydrogens mixed
_atom_sites_solution_primary dual
_audit_creation_date 2021-02-02
_audit_creation_method
;
Olex2 1.3
(compiled 2020.11.12 svn.r5f609507 for OlexSys, GUI svn.r6226)
;
_audit_update_record
;
2024-03-14 deposited with the CCDC.	2024-05-21 downloaded from the CCDC.
;
_cell_angle_alpha 90
_cell_angle_beta 90
_cell_angle_gamma 90
_cell_formula_units_Z 8
_cell_length_a 9.75307(9)
_cell_length_b 16.23315(13)
_cell_length_c 18.76027(18)
_cell_measurement_reflns_used 11784
_cell_measurement_temperature 100.00(10)
_cell_measurement_theta_max 75.8720
_cell_measurement_theta_min 3.5980
_cell_volume 2970.18(5)
_computing_cell_refinement 'CrysAlisPro 1.171.40.63a (Rigaku OD, 2019)'
_computing_data_collection 'CrysAlisPro 1.171.40.63a (Rigaku OD, 2019)'
_computing_data_reduction 'CrysAlisPro 1.171.40.63a (Rigaku OD, 2019)'
_computing_molecular_graphics 'Olex2 1.3 (Dolomanov et al., 2009)'
_computing_publication_material 'Olex2 1.3 (Dolomanov et al., 2009)'
_computing_structure_refinement 'SHELXL 2018/3 (Sheldrick, 2015)'
_computing_structure_solution 'SHELXT  (Sheldrick, 2015)'
_diffrn_ambient_environment N~2~
_diffrn_ambient_temperature 100.00(10)
_diffrn_detector 'Hybrid Pixel Array Detector'
_diffrn_detector_area_resol_mean 10.0000
_diffrn_detector_type HyPix
_diffrn_measured_fraction_theta_full 0.998
_diffrn_measured_fraction_theta_max 0.966
_diffrn_measurement_details
;
List of Runs (angles in degrees, time in seconds):

  # Type    Start    End  Width  t~exp~   \w     \q     \k     \f   Frames
#--------------------------------------------------------------------------
  1  \w   -164.00 -74.00   0.50    0.34    --  -88.50 -26.00 -99.00  180
  2  \w    -82.00 -15.00   0.50    0.34    --  -88.50 109.00 160.00  134
  3  \w    105.00 178.00   0.50    0.34    --  106.69 106.00-104.00  146
  4  \w    -34.00  29.00   0.50    0.09    --  -46.75  26.00  64.00  126
  5  \w   -119.00 -88.00   0.50    0.09    --  -46.75-125.00-180.00   62
  6  \w   -119.00 -88.00   0.50    0.09    --  -46.75-125.00  30.00   62
  7  \w   -119.00 -83.00   0.50    0.09    --  -46.75 -57.00 -30.00   72
  8  \w    -30.00  29.00   0.50    0.09    --  -46.75  19.00-150.00  118
  9  \w    -51.00 -16.00   0.50    0.34    --  -88.50  45.00 -60.00   70
 10  \w    -51.00 -16.00   0.50    0.34    --  -88.50  45.00  60.00   70
 11  \w     34.00  71.00   0.50    0.34    --  106.69 -61.00   0.00   74
 12  \w     34.00 111.00   0.50    0.34    --  106.69-125.00 150.00  154
 13  \w     34.00  71.00   0.50    0.34    --  106.69 -61.00  30.00   74
 14  \w     34.00 105.00   0.50    0.34    --  106.69 -94.00  90.00  142
 15  \w     34.00  71.00   0.50    0.34    --  106.69 -61.00  60.00   74
 16  \w     34.00  71.00   0.50    0.34    --  106.69 -61.00 -30.00   74
 17  \w   -119.00 -94.00   0.50    0.09    --  -46.75 -57.00  60.00   50
 18  \w   -121.00 -32.00   0.50    0.09    --  -46.75 -37.00  90.00  178
;
_diffrn_measurement_device 'four-circle diffractometer'
_diffrn_measurement_device_type 'XtaLAB Synergy, Dualflex, HyPix'
_diffrn_measurement_method '\w scans'
_diffrn_orient_matrix_type 'CrysAlisPro convention (1999,Acta A55,543-557)'
_diffrn_orient_matrix_UB_11 0.1375237000
_diffrn_orient_matrix_UB_12 -0.0302686000
_diffrn_orient_matrix_UB_13 0.0305408000
_diffrn_orient_matrix_UB_21 0.0666532000
_diffrn_orient_matrix_UB_22 0.0096482000
_diffrn_orient_matrix_UB_23 -0.0740077000
_diffrn_orient_matrix_UB_31 0.0394839000
_diffrn_orient_matrix_UB_32 0.0894914000
_diffrn_orient_matrix_UB_33 0.0182925000
_diffrn_radiation_monochromator mirror
_diffrn_radiation_probe x-ray
_diffrn_radiation_type 'Cu K\a'
_diffrn_radiation_wavelength 1.54184
_diffrn_reflns_av_R_equivalents 0.0306
_diffrn_reflns_av_unetI/netI 0.0196
_diffrn_reflns_Laue_measured_fraction_full 0.998
_diffrn_reflns_Laue_measured_fraction_max 0.966
_diffrn_reflns_limit_h_max 12
_diffrn_reflns_limit_h_min -11
_diffrn_reflns_limit_k_max 19
_diffrn_reflns_limit_k_min -14
_diffrn_reflns_limit_l_max 22
_diffrn_reflns_limit_l_min -23
_diffrn_reflns_number 18036
_diffrn_reflns_point_group_measured_fraction_full 0.998
_diffrn_reflns_point_group_measured_fraction_max 0.966
_diffrn_reflns_theta_full 67.684
_diffrn_reflns_theta_max 76.115
_diffrn_reflns_theta_min 4.714
_diffrn_source 'micro-focus sealed X-ray tube'
_diffrn_source_type 'PhotonJet (Cu) X-ray Source'
_exptl_absorpt_coefficient_mu 0.568
_exptl_absorpt_correction_T_max 1.000
_exptl_absorpt_correction_T_min 0.547
_exptl_absorpt_correction_type gaussian
_exptl_absorpt_process_details
;
CrysAlisPro 1.171.40.63a (Rigaku Oxford Diffraction, 2019)
Numerical absorption correction based on gaussian integration over
			a multifaceted crystal model
Empirical absorption correction using spherical harmonics,
 implemented in SCALE3 ABSPACK scaling algorithm.
;
_exptl_crystal_colour 'clear colourless'
_exptl_crystal_colour_lustre clear
_exptl_crystal_colour_primary colourless
_exptl_crystal_density_diffrn 1.196
_exptl_crystal_description plank
_exptl_crystal_F_000 1152
_exptl_crystal_size_max 0.212
_exptl_crystal_size_mid 0.077
_exptl_crystal_size_min 0.074
_refine_diff_density_max 0.307
_refine_diff_density_min -0.179
_refine_diff_density_rms 0.036
_refine_ls_extinction_coef 0.00061(9)
_refine_ls_extinction_expression Fc^*^=kFc[1+0.001xFc^2^\l^3^/sin(2\q)]^-1/4^
_refine_ls_extinction_method 'SHELXL-2018/3 (Sheldrick 2018)'
_refine_ls_goodness_of_fit_ref 1.019
_refine_ls_hydrogen_treatment mixed
_refine_ls_matrix_type full
_refine_ls_number_parameters 185
_refine_ls_number_reflns 3000
_refine_ls_number_restraints 0
_refine_ls_restrained_S_all 1.019
_refine_ls_R_factor_all 0.0381
_refine_ls_R_factor_gt 0.0348
_refine_ls_shift/su_max 0.003
_refine_ls_shift/su_mean 0.000
_refine_ls_structure_factor_coef Fsqd
_refine_ls_weighting_details 'w=1/[\s^2^(Fo^2^)+(0.0464P)^2^+1.0061P] where P=(Fo^2^+2Fc^2^)/3'
_refine_ls_weighting_scheme calc
_refine_ls_wR_factor_gt 0.0899
_refine_ls_wR_factor_ref 0.0928
_reflns_Friedel_coverage 0.000
_reflns_number_gt 2725
_reflns_number_total 3000
_reflns_threshold_expression 'I > 2\s(I)'
_cod_data_source_file d4sc02356k2.cif
_cod_data_source_block hpd289
_cod_depositor_comments 'Adding full bibliography for 1571691--1571695.cif.'
_cod_database_code 1571691
_shelx_shelxl_version_number 2018/3
_chemical_oxdiff_formula 'C H N O'
_chemical_oxdiff_usercomment 129-7
_shelx_space_group_comment
;
The symmetry employed for this shelxl refinement is uniquely defined
by the following loop, which should always be used as a source of
symmetry information in preference to the above space-group names.
They are only intended as comments.
;
_shelx_estimated_absorpt_t_max 0.959
_shelx_estimated_absorpt_t_min 0.889
_reflns_odcompleteness_completeness 99.97
_reflns_odcompleteness_iscentric 1
_reflns_odcompleteness_theta 66.97
_olex2_refinement_description
;
1. Fixed Uiso
 At 1.2 times of:
  All C(H) groups, All C(H,H) groups
2.a Ternary CH refined with riding coordinates:
 C2(H2), C1(H1A)
2.b Secondary CH2 refined with riding coordinates:
 C6(H6A,H6B), C3(H3A,H3B), C5(H5A,H5B), C4(H4A,H4B)
2.c Aromatic/amide H refined with riding coordinates:
 C9(H9), C8(H8), C12(H12), C10(H10), C18(H18), C14(H14), C11(H11), C17(H17),
 C15(H15), C16(H16)
;
_olex2_exptl_crystal_mounting_method 'nylon loop'
_olex2_submission_special_instructions 'No special instructions were received'
_oxdiff_exptl_absorpt_empirical_details
;
Empirical correction (ABSPACK) includes:
- Absorption correction using spherical harmonics
- Frame scaling
;
_oxdiff_exptl_absorpt_empirical_full_max 1.210
_oxdiff_exptl_absorpt_empirical_full_min 0.868

loop_
_space_group_symop_operation_xyz
'x, y, z'
'-x+1/2, -y, z+1/2'
'-x, y+1/2, -z+1/2'
'x+1/2, -y+1/2, -z'
'-x, -y, -z'
'x-1/2, y, -z-1/2'
'x, -y-1/2, z-1/2'
'-x-1/2, y-1/2, z'

loop_
_atom_site_label
_atom_site_type_symbol
_atom_site_fract_x
_atom_site_fract_y
_atom_site_fract_z
_atom_site_U_iso_or_equiv
_atom_site_adp_type
_atom_site_occupancy
_atom_site_site_symmetry_order
_atom_site_calc_flag
_atom_site_refinement_flags_posn
_atom_site_refinement_flags_adp
_atom_site_refinement_flags_occupancy
_atom_site_disorder_assembly
_atom_site_disorder_group
O1 O 0.57436(9) 0.54742(4) 0.40781(4) 0.0281(2) Uani 1 1 d . . . . .
N1 N 0.50570(9) 0.28889(5) 0.51402(4) 0.0194(2) Uani 1 1 d . . . . .
C7 C 0.49973(10) 0.22540(6) 0.39408(5) 0.0166(2) Uani 1 1 d . . . . .
C13 C 0.50885(10) 0.22541(6) 0.56317(5) 0.0178(2) Uani 1 1 d . . . . .
C2 C 0.59090(10) 0.36875(6) 0.41124(5) 0.0179(2) Uani 1 1 d . . . . .
H2 H 0.632274 0.359949 0.363067 0.021 Uiso 1 1 calc R U . . .
C1 C 0.57404(10) 0.28290(6) 0.44542(5) 0.0169(2) Uani 1 1 d . . . . .
H1A H 0.667778 0.259893 0.453793 0.020 Uiso 1 1 calc R U . . .
C9 C 0.50975(11) 0.13166(6) 0.29404(6) 0.0220(2) Uani 1 1 d . . . . .
H9 H 0.562442 0.101586 0.260322 0.026 Uiso 1 1 calc R U . . .
C8 C 0.57504(10) 0.18163(6) 0.34367(5) 0.0195(2) Uani 1 1 d . . . . .
H8 H 0.672172 0.185975 0.343204 0.023 Uiso 1 1 calc R U . . .
C12 C 0.35756(11) 0.21821(6) 0.39382(6) 0.0212(2) Uani 1 1 d . . . . .
H12 H 0.304812 0.246949 0.428374 0.025 Uiso 1 1 calc R U . . .
C10 C 0.36785(11) 0.12555(6) 0.29354(6) 0.0223(2) Uani 1 1 d . . . . .
H10 H 0.322989 0.091748 0.259412 0.027 Uiso 1 1 calc R U . . .
C6 C 0.45561(11) 0.41458(6) 0.39971(6) 0.0210(2) Uani 1 1 d . . . . .
H6A H 0.395321 0.381875 0.368066 0.025 Uiso 1 1 calc R U . . .
H6B H 0.408223 0.421793 0.445956 0.025 Uiso 1 1 calc R U . . .
C18 C 0.56087(11) 0.14709(6) 0.54678(6) 0.0215(2) Uani 1 1 d . . . . .
H18 H 0.595917 0.136272 0.500465 0.026 Uiso 1 1 calc R U . . .
C14 C 0.45742(11) 0.23914(7) 0.63212(6) 0.0217(2) Uani 1 1 d . . . . .
H14 H 0.421557 0.291716 0.644237 0.026 Uiso 1 1 calc R U . . .
C11 C 0.29213(11) 0.16933(6) 0.34344(6) 0.0242(2) Uani 1 1 d . . . . .
H11 H 0.194900 0.165843 0.343131 0.029 Uiso 1 1 calc R U . . .
C3 C 0.68981(11) 0.42403(6) 0.45280(6) 0.0224(2) Uani 1 1 d . . . . .
H3A H 0.654882 0.432364 0.501816 0.027 Uiso 1 1 calc R U . . .
H3B H 0.780675 0.397100 0.456016 0.027 Uiso 1 1 calc R U . . .
C17 C 0.56132(12) 0.08521(7) 0.59807(6) 0.0275(3) Uani 1 1 d . . . . .
H17 H 0.597070 0.032459 0.586434 0.033 Uiso 1 1 calc R U . . .
C5 C 0.48269(13) 0.49838(7) 0.36634(6) 0.0266(3) Uani 1 1 d . . . . .
H5A H 0.522027 0.490472 0.318177 0.032 Uiso 1 1 calc R U . . .
H5B H 0.394648 0.528086 0.360965 0.032 Uiso 1 1 calc R U . . .
C4 C 0.70409(13) 0.50682(7) 0.41567(6) 0.0286(3) Uani 1 1 d . . . . .
H4A H 0.766596 0.542395 0.443614 0.034 Uiso 1 1 calc R U . . .
H4B H 0.745411 0.498434 0.368016 0.034 Uiso 1 1 calc R U . . .
C15 C 0.45841(13) 0.17697(7) 0.68258(6) 0.0294(3) Uani 1 1 d . . . . .
H15 H 0.423373 0.187271 0.728982 0.035 Uiso 1 1 calc R U . . .
C16 C 0.51034(14) 0.09946(7) 0.66590(7) 0.0328(3) Uani 1 1 d . . . . .
H16 H 0.510827 0.056838 0.700598 0.039 Uiso 1 1 calc R U . . .
H1 H 0.4891(16) 0.3386(10) 0.5307(8) 0.039 Uiso 1 1 d . U . . .

loop_
_atom_site_aniso_label
_atom_site_aniso_U_11
_atom_site_aniso_U_22
_atom_site_aniso_U_33
_atom_site_aniso_U_23
_atom_site_aniso_U_13
_atom_site_aniso_U_12
O1 0.0423(5) 0.0149(4) 0.0272(4) -0.0018(3) 0.0048(3) -0.0001(3)
N1 0.0271(5) 0.0145(4) 0.0166(4) -0.0009(3) 0.0026(3) 0.0023(3)
C7 0.0202(5) 0.0128(4) 0.0169(5) 0.0013(3) 0.0003(4) 0.0002(4)
C13 0.0165(5) 0.0176(5) 0.0192(5) 0.0012(4) -0.0027(4) -0.0021(4)
C2 0.0219(5) 0.0147(4) 0.0171(5) -0.0008(3) 0.0021(4) -0.0008(4)
C1 0.0183(5) 0.0150(4) 0.0174(5) -0.0005(3) 0.0007(4) 0.0012(4)
C9 0.0244(5) 0.0201(5) 0.0216(5) -0.0048(4) 0.0033(4) -0.0002(4)
C8 0.0179(5) 0.0189(5) 0.0217(5) -0.0013(4) 0.0019(4) -0.0005(4)
C12 0.0200(5) 0.0184(5) 0.0253(5) -0.0039(4) 0.0044(4) 0.0007(4)
C10 0.0247(5) 0.0188(5) 0.0234(5) -0.0035(4) -0.0032(4) -0.0025(4)
C6 0.0253(5) 0.0174(5) 0.0203(5) 0.0012(4) -0.0009(4) 0.0016(4)
C18 0.0223(5) 0.0195(5) 0.0228(5) 0.0012(4) -0.0007(4) 0.0013(4)
C14 0.0224(5) 0.0224(5) 0.0202(5) -0.0008(4) -0.0007(4) -0.0025(4)
C11 0.0179(5) 0.0217(5) 0.0329(6) -0.0032(4) -0.0002(4) -0.0013(4)
C3 0.0237(5) 0.0194(5) 0.0241(5) -0.0026(4) 0.0005(4) -0.0030(4)
C17 0.0304(6) 0.0198(5) 0.0323(6) 0.0044(4) -0.0048(5) 0.0021(4)
C5 0.0399(6) 0.0192(5) 0.0207(5) 0.0016(4) 0.0001(5) 0.0042(4)
C4 0.0336(6) 0.0207(5) 0.0314(6) -0.0028(4) 0.0048(5) -0.0066(5)
C15 0.0371(6) 0.0317(6) 0.0194(5) 0.0034(4) 0.0005(5) -0.0056(5)
C16 0.0446(7) 0.0269(6) 0.0269(6) 0.0116(5) -0.0050(5) -0.0032(5)

loop_
_atom_type_symbol
_atom_type_description
_atom_type_scat_dispersion_real
_atom_type_scat_dispersion_imag
_atom_type_scat_source
C C 0.0181 0.0091 'International Tables Vol C Tables 4.2.6.8 and 6.1.1.4'
H H 0.0000 0.0000 'International Tables Vol C Tables 4.2.6.8 and 6.1.1.4'
N N 0.0311 0.0180 'International Tables Vol C Tables 4.2.6.8 and 6.1.1.4'
O O 0.0492 0.0322 'International Tables Vol C Tables 4.2.6.8 and 6.1.1.4'

loop_
_exptl_crystal_face_index_h
_exptl_crystal_face_index_k
_exptl_crystal_face_index_l
_exptl_crystal_face_perp_dist
0 10 1 0.0787
-5 3 -5 0.0243
-1 -10 -2 0.1214
6 -1 5 0.0304
2 10 -1 0.0964
2 -2 -11 0.0432
-3 -9 4 0.0965
-2 3 11 0.0278

loop_
_geom_angle_atom_site_label_1
_geom_angle_atom_site_label_2
_geom_angle_atom_site_label_3
_geom_angle
_geom_angle_site_symmetry_1
_geom_angle_site_symmetry_3
_geom_angle_publ_flag
C5 O1 C4 110.62(8) . . ?
C13 N1 C1 122.05(8) . . ?
C13 N1 H1 116.7(10) . . ?
C1 N1 H1 117.4(10) . . ?
C8 C7 C1 119.39(9) . . ?
C12 C7 C1 121.83(9) . . ?
C12 C7 C8 118.71(9) . . ?
N1 C13 C18 122.48(9) . . ?
N1 C13 C14 119.19(9) . . ?
C18 C13 C14 118.33(9) . . ?
C1 C2 H2 106.8 . . ?
C6 C2 H2 106.8 . . ?
C6 C2 C1 113.96(8) . . ?
C6 C2 C3 109.29(8) . . ?
C3 C2 H2 106.8 . . ?
C3 C2 C1 112.64(8) . . ?
N1 C1 C7 112.49(8) . . ?
N1 C1 C2 110.89(8) . . ?
N1 C1 H1A 107.8 . . ?
C7 C1 C2 109.95(8) . . ?
C7 C1 H1A 107.8 . . ?
C2 C1 H1A 107.8 . . ?
C8 C9 H9 119.9 . . ?
C10 C9 H9 119.9 . . ?
C10 C9 C8 120.22(9) . . ?
C7 C8 H8 119.6 . . ?
C9 C8 C7 120.75(10) . . ?
C9 C8 H8 119.6 . . ?
C7 C12 H12 119.7 . . ?
C11 C12 C7 120.53(9) . . ?
C11 C12 H12 119.7 . . ?
C9 C10 H10 120.3 . . ?
C9 C10 C11 119.31(9) . . ?
C11 C10 H10 120.3 . . ?
C2 C6 H6A 109.6 . . ?
C2 C6 H6B 109.6 . . ?
H6A C6 H6B 108.2 . . ?
C5 C6 C2 110.09(9) . . ?
C5 C6 H6A 109.6 . . ?
C5 C6 H6B 109.6 . . ?
C13 C18 H18 119.9 . . ?
C17 C18 C13 120.26(10) . . ?
C17 C18 H18 119.9 . . ?
C13 C14 H14 119.6 . . ?
C15 C14 C13 120.77(10) . . ?
C15 C14 H14 119.6 . . ?
C12 C11 H11 119.8 . . ?
C10 C11 C12 120.45(10) . . ?
C10 C11 H11 119.8 . . ?
C2 C3 H3A 109.7 . . ?
C2 C3 H3B 109.7 . . ?
H3A C3 H3B 108.2 . . ?
C4 C3 C2 110.04(9) . . ?
C4 C3 H3A 109.7 . . ?
C4 C3 H3B 109.7 . . ?
C18 C17 H17 119.5 . . ?
C16 C17 C18 120.91(11) . . ?
C16 C17 H17 119.5 . . ?
O1 C5 C6 112.54(9) . . ?
O1 C5 H5A 109.1 . . ?
O1 C5 H5B 109.1 . . ?
C6 C5 H5A 109.1 . . ?
C6 C5 H5B 109.1 . . ?
H5A C5 H5B 107.8 . . ?
O1 C4 C3 111.87(9) . . ?
O1 C4 H4A 109.2 . . ?
O1 C4 H4B 109.2 . . ?
C3 C4 H4A 109.2 . . ?
C3 C4 H4B 109.2 . . ?
H4A C4 H4B 107.9 . . ?
C14 C15 H15 119.7 . . ?
C14 C15 C16 120.53(11) . . ?
C16 C15 H15 119.7 . . ?
C17 C16 C15 119.20(10) . . ?
C17 C16 H16 120.4 . . ?
C15 C16 H16 120.4 . . ?

loop_
_geom_bond_atom_site_label_1
_geom_bond_atom_site_label_2
_geom_bond_distance
_geom_bond_site_symmetry_2
_geom_bond_publ_flag
O1 C5 1.4277(14) . ?
O1 C4 1.4343(15) . ?
N1 C13 1.3832(13) . ?
N1 C1 1.4526(13) . ?
N1 H1 0.881(16) . ?
C7 C1 1.5244(13) . ?
C7 C8 1.3925(14) . ?
C7 C12 1.3915(14) . ?
C13 C18 1.4031(14) . ?
C13 C14 1.4051(15) . ?
C2 H2 1.0000 . ?
C2 C1 1.5427(13) . ?
C2 C6 1.5302(14) . ?
C2 C3 1.5309(14) . ?
C1 H1A 1.0000 . ?
C9 H9 0.9500 . ?
C9 C8 1.3893(14) . ?
C9 C10 1.3876(15) . ?
C8 H8 0.9500 . ?
C12 H12 0.9500 . ?
C12 C11 1.3894(15) . ?
C10 H10 0.9500 . ?
C10 C11 1.3880(15) . ?
C6 H6A 0.9900 . ?
C6 H6B 0.9900 . ?
C6 C5 1.5205(14) . ?
C18 H18 0.9500 . ?
C18 C17 1.3910(15) . ?
C14 H14 0.9500 . ?
C14 C15 1.3837(15) . ?
C11 H11 0.9500 . ?
C3 H3A 0.9900 . ?
C3 H3B 0.9900 . ?
C3 C4 1.5201(15) . ?
C17 H17 0.9500 . ?
C17 C16 1.3856(18) . ?
C5 H5A 0.9900 . ?
C5 H5B 0.9900 . ?
C4 H4A 0.9900 . ?
C4 H4B 0.9900 . ?
C15 H15 0.9500 . ?
C15 C16 1.3920(18) . ?
C16 H16 0.9500 . ?

loop_
_geom_torsion_atom_site_label_1
_geom_torsion_atom_site_label_2
_geom_torsion_atom_site_label_3
_geom_torsion_atom_site_label_4
_geom_torsion
_geom_torsion_site_symmetry_1
_geom_torsion_site_symmetry_2
_geom_torsion_site_symmetry_3
_geom_torsion_site_symmetry_4
_geom_torsion_publ_flag
N1 C13 C18 C17 -179.79(10) . . . . ?
N1 C13 C14 C15 179.74(10) . . . . ?
C7 C12 C11 C10 1.38(16) . . . . ?
C13 N1 C1 C7 73.12(12) . . . . ?
C13 N1 C1 C2 -163.29(9) . . . . ?
C13 C18 C17 C16 0.21(17) . . . . ?
C13 C14 C15 C16 -0.08(17) . . . . ?
C2 C6 C5 O1 -56.60(12) . . . . ?
C2 C3 C4 O1 57.65(11) . . . . ?
C1 N1 C13 C18 -9.24(15) . . . . ?
C1 N1 C13 C14 171.19(9) . . . . ?
C1 C7 C8 C9 -177.03(9) . . . . ?
C1 C7 C12 C11 175.87(9) . . . . ?
C1 C2 C6 C5 179.67(8) . . . . ?
C1 C2 C3 C4 178.87(8) . . . . ?
C9 C10 C11 C12 -0.59(16) . . . . ?
C8 C7 C1 N1 -149.03(9) . . . . ?
C8 C7 C1 C2 86.85(11) . . . . ?
C8 C7 C12 C11 -1.05(15) . . . . ?
C8 C9 C10 C11 -0.49(16) . . . . ?
C12 C7 C1 N1 34.07(13) . . . . ?
C12 C7 C1 C2 -90.04(11) . . . . ?
C12 C7 C8 C9 -0.03(15) . . . . ?
C10 C9 C8 C7 0.80(15) . . . . ?
C6 C2 C1 N1 -58.37(11) . . . . ?
C6 C2 C1 C7 66.67(10) . . . . ?
C6 C2 C3 C4 -53.38(11) . . . . ?
C18 C13 C14 C15 0.15(15) . . . . ?
C18 C17 C16 C15 -0.14(18) . . . . ?
C14 C13 C18 C17 -0.21(15) . . . . ?
C14 C15 C16 C17 0.08(19) . . . . ?
C3 C2 C1 N1 66.88(11) . . . . ?
C3 C2 C1 C7 -168.08(8) . . . . ?
C3 C2 C6 C5 52.66(11) . . . . ?
C5 O1 C4 C3 -60.19(11) . . . . ?
C4 O1 C5 C6 59.78(12) . . . . ?

loop_
_exptl_oxdiff_crystal_face_indexfrac_h
_exptl_oxdiff_crystal_face_indexfrac_k
_exptl_oxdiff_crystal_face_indexfrac_l
_exptl_oxdiff_crystal_face_x
_exptl_oxdiff_crystal_face_y
_exptl_oxdiff_crystal_face_z
-0.2262 10.4873 1.0179 -0.3175 0.0108 0.9482
-5.4644 3.3020 -4.8516 -0.9996 0.0267 -0.0090
-0.5902 -10.3696 -1.7870 0.1781 -0.0071 -0.9840
5.6542 -1.4111 5.2563 0.9808 -0.0258 0.1931
2.4082 9.7066 -0.8720 0.0107 0.3187 0.9478
2.1798 -2.1648 -11.1537 0.0247 0.9499 -0.3117
-2.9457 -8.5884 4.1755 -0.0176 -0.5882 -0.8085
-2.0948 2.5035 11.1193 -0.0243 -0.9384 0.3447
